data_1503866
loop_
_publ_author_name
'Deng, Youqian'
'Jin, Xin'
'Fu, Chunling'
'Ma, Shengming'

_publ_section_title
;
 Efficient highly selective synthesis of methyl
 2-(ethynyl)alk-2(E)-enoates and 2-(1'-chlorovinyl)alk-2(Z)-enoates from
 2-(methoxycarbonyl)-2,3-allenols.
;
_journal_issue 10
_journal_name_full 'Organic letters'
_journal_page_first 2169
_journal_page_last 2172
_journal_paper_doi 10.1021/ol9004273
_journal_volume 11
_journal_year 2009
_chemical_formula_sum 'C14 H13 Cl O2'
_chemical_formula_weight 248.69
_chemical_name_systematic
; 
 ? 
;
_space_group_IT_number 14
_symmetry_cell_setting monoclinic
_symmetry_space_group_name_Hall '-P 2ybc'
_symmetry_space_group_name_H-M 'P 1 21/c 1'
_atom_sites_solution_hydrogens geom
_atom_sites_solution_primary direct
_atom_sites_solution_secondary difmap
_audit_creation_method SHELXL-97
_cell_angle_alpha 90.00
_cell_angle_beta 99.353(2)
_cell_angle_gamma 90.00
_cell_formula_units_Z 4
_cell_length_a 7.9734(5)
_cell_length_b 16.9107(10)
_cell_length_c 9.8279(6)
_cell_measurement_temperature 296(2)
_cell_volume 1307.54(14)
_computing_structure_refinement 'SHELXL-97 (Sheldrick, 1997)'
_computing_structure_solution 'SHELXS-97 (Sheldrick, 1990)'
_diffrn_ambient_temperature 296(2)
_diffrn_measured_fraction_theta_full 0.997
_diffrn_measured_fraction_theta_max 0.997
_diffrn_radiation_monochromator graphite
_diffrn_radiation_source 'fine-focus sealed tube'
_diffrn_radiation_type MoK\a
_diffrn_radiation_wavelength 0.71073
_diffrn_reflns_av_R_equivalents 0.0222
_diffrn_reflns_av_sigmaI/netI 0.0134
_diffrn_reflns_limit_h_max 9
_diffrn_reflns_limit_h_min -9
_diffrn_reflns_limit_k_max 20
_diffrn_reflns_limit_k_min -18
_diffrn_reflns_limit_l_max 11
_diffrn_reflns_limit_l_min -11
_diffrn_reflns_number 14705
_diffrn_reflns_theta_full 25.01
_diffrn_reflns_theta_max 25.01
_diffrn_reflns_theta_min 2.41
_exptl_absorpt_coefficient_mu 0.279
_exptl_absorpt_correction_T_max 1
_exptl_absorpt_correction_T_min 0.797844
_exptl_absorpt_correction_type multi-scan
_exptl_crystal_colour colorless
_exptl_crystal_density_diffrn 1.263
_exptl_crystal_density_method 'not measured'
_exptl_crystal_description block
_exptl_crystal_F_000 520
_exptl_crystal_size_max 0.506
_exptl_crystal_size_mid 0.452
_exptl_crystal_size_min 0.266
_refine_diff_density_max 0.307
_refine_diff_density_min -0.254
_refine_diff_density_rms 0.033
_refine_ls_extinction_coef 0.007(2)
_refine_ls_extinction_expression Fc^*^=kFc[1+0.001xFc^2^\l^3^/sin(2\q)]^-1/4^
_refine_ls_extinction_method SHELXL
_refine_ls_goodness_of_fit_ref 1.060
_refine_ls_hydrogen_treatment mixed
_refine_ls_matrix_type full
_refine_ls_number_parameters 163
_refine_ls_number_reflns 2303
_refine_ls_number_restraints 0
_refine_ls_restrained_S_all 1.060
_refine_ls_R_factor_all 0.0477
_refine_ls_R_factor_gt 0.0425
_refine_ls_shift/su_max 0.000
_refine_ls_shift/su_mean 0.000
_refine_ls_structure_factor_coef Fsqd
_refine_ls_weighting_details 'calc w=1/[\s^2^(Fo^2^)+(0.0574P)^2^+0.4110P] where P=(Fo^2^+2Fc^2^)/3'
_refine_ls_weighting_scheme calc
_refine_ls_wR_factor_gt 0.1163
_refine_ls_wR_factor_ref 0.1240
_reflns_number_gt 2005
_reflns_number_total 2303
_reflns_threshold_expression >2sigma(I)
_cod_data_source_file ol9004273_si_003.cif
_cod_data_source_block z
_cod_depositor_comments
;
The following automatic conversions were performed:

'_symmetry_cell_setting' value 'Monoclinic' changed to 'monoclinic'
according to /home/saulius/struct/CIF-dictionaries/cif_core.dic
dictionary named 'cif_core.dic' version 2.4.2 from 2011-04-26.

Automatic conversion script
Id: cif_fix_values 1715 2011-07-08 13:25:40Z adriana 
;
_cod_original_sg_symbol_H-M P2(1)/c
_cod_database_code 1503866

loop_
_symmetry_equiv_pos_as_xyz
'x, y, z'
'-x, y+1/2, -z+1/2'
'-x, -y, -z'
'x, -y-1/2, z-1/2'

loop_
_atom_site_label
_atom_site_type_symbol
_atom_site_fract_x
_atom_site_fract_y
_atom_site_fract_z
_atom_site_U_iso_or_equiv
_atom_site_adp_type
_atom_site_occupancy
_atom_site_symmetry_multiplicity
_atom_site_calc_flag
_atom_site_refinement_flags
Cl1 Cl 0.21223(10) 0.37063(4) 0.79342(6) 0.0916(3) Uani 1 1 d .
O1 O 0.3564(2) 0.60011(9) 0.61999(17) 0.0847(5) Uani 1 1 d .
O2 O 0.46510(19) 0.51663(8) 0.78580(14) 0.0721(4) Uani 1 1 d .
C1 C -0.1409(3) 0.41387(13) 0.0232(2) 0.0714(6) Uani 1 1 d .
H1A H -0.1453 0.4685 0.0127 0.086 Uiso 1 1 calc R
C2 C -0.2269(3) 0.36652(15) -0.0793(2) 0.0802(6) Uani 1 1 d .
H2A H -0.2882 0.3894 -0.1581 0.096 Uiso 1 1 calc R
C3 C -0.2223(3) 0.28624(15) -0.0653(2) 0.0807(6) Uani 1 1 d .
H3A H -0.2803 0.2543 -0.1343 0.097 Uiso 1 1 calc R
C4 C -0.1317(3) 0.25302(15) 0.0511(3) 0.0872(7) Uani 1 1 d .
H4A H -0.1291 0.1983 0.0609 0.105 Uiso 1 1 calc R
C5 C -0.0449(3) 0.29958(13) 0.1534(2) 0.0752(6) Uani 1 1 d .
H5A H 0.0166 0.2760 0.2314 0.090 Uiso 1 1 calc R
C6 C -0.0477(2) 0.38133(11) 0.14191(19) 0.0582(5) Uani 1 1 d .
C7 C 0.0407(2) 0.43349(12) 0.2472(2) 0.0614(5) Uani 1 1 d .
H7A H 0.0378 0.4870 0.2254 0.074 Uiso 1 1 calc R
C8 C 0.1251(3) 0.41440(12) 0.37079(19) 0.0632(5) Uani 1 1 d .
H8A H 0.1297 0.3617 0.3981 0.076 Uiso 1 1 calc R
C9 C 0.2092(2) 0.47296(12) 0.4633(2) 0.0625(5) Uani 1 1 d .
H9A H 0.2006 0.5248 0.4313 0.075 Uiso 1 1 calc R
C10 C 0.2984(2) 0.46264(11) 0.58956(19) 0.0593(5) Uani 1 1 d .
C11 C 0.3737(3) 0.53403(11) 0.6644(2) 0.0624(5) Uani 1 1 d .
C12 C 0.3235(3) 0.38414(12) 0.6557(2) 0.0664(5) Uani 1 1 d .
C13 C 0.4141(4) 0.32650(17) 0.6168(3) 0.0919(8) Uani 1 1 d .
C14 C 0.5408(3) 0.58310(14) 0.8661(3) 0.0837(7) Uani 1 1 d .
H14A H 0.6033 0.5644 0.9518 0.126 Uiso 1 1 calc R
H14B H 0.4529 0.6185 0.8843 0.126 Uiso 1 1 calc R
H14C H 0.6163 0.6105 0.8156 0.126 Uiso 1 1 calc R
H13B H 0.469(4) 0.3367(17) 0.541(3) 0.103(10) Uiso 1 1 d .
H13A H 0.421(4) 0.278(2) 0.662(3) 0.119(10) Uiso 1 1 d .

loop_
_atom_site_aniso_label
_atom_site_aniso_U_11
_atom_site_aniso_U_22
_atom_site_aniso_U_33
_atom_site_aniso_U_23
_atom_site_aniso_U_13
_atom_site_aniso_U_12
Cl1 0.1337(6) 0.0702(4) 0.0702(4) -0.0012(3) 0.0146(3) -0.0263(3)
O1 0.1143(13) 0.0520(8) 0.0824(10) 0.0042(7) 0.0004(9) -0.0003(8)
O2 0.0856(10) 0.0583(8) 0.0653(9) -0.0040(6) -0.0092(7) -0.0088(7)
C1 0.0754(13) 0.0666(12) 0.0671(12) 0.0097(10) -0.0039(10) -0.0049(10)
C2 0.0830(14) 0.0911(17) 0.0601(12) 0.0055(11) -0.0076(10) -0.0108(12)
C3 0.0891(15) 0.0849(16) 0.0661(13) -0.0144(11) 0.0062(11) -0.0110(12)
C4 0.1099(18) 0.0633(13) 0.0855(16) -0.0096(12) 0.0070(14) 0.0003(12)
C5 0.0929(15) 0.0634(13) 0.0656(13) 0.0029(10) 0.0014(11) 0.0115(11)
C6 0.0573(10) 0.0629(11) 0.0536(10) 0.0026(8) 0.0070(8) 0.0024(8)
C7 0.0645(11) 0.0581(11) 0.0596(11) 0.0033(8) 0.0040(9) 0.0048(8)
C8 0.0694(12) 0.0598(11) 0.0581(11) 0.0011(9) 0.0035(9) 0.0043(9)
C9 0.0683(11) 0.0575(11) 0.0596(11) 0.0025(8) 0.0043(9) 0.0053(9)
C10 0.0655(11) 0.0525(10) 0.0577(11) -0.0009(8) 0.0033(8) 0.0029(8)
C11 0.0704(12) 0.0547(11) 0.0608(11) -0.0014(9) 0.0072(9) 0.0011(9)
C12 0.0817(13) 0.0528(11) 0.0574(11) -0.0014(8) -0.0105(9) -0.0042(9)
C13 0.115(2) 0.0650(15) 0.0902(18) 0.0037(13) -0.0006(16) 0.0178(14)
C14 0.0915(16) 0.0753(14) 0.0808(15) -0.0209(12) 0.0036(12) -0.0216(12)

loop_
_atom_type_symbol
_atom_type_description
_atom_type_scat_dispersion_real
_atom_type_scat_dispersion_imag
_atom_type_scat_source
C C 0.0033 0.0016 'International Tables Vol C Tables 4.2.6.8 and 6.1.1.4'
H H 0.0000 0.0000 'International Tables Vol C Tables 4.2.6.8 and 6.1.1.4'
O O 0.0106 0.0060 'International Tables Vol C Tables 4.2.6.8 and 6.1.1.4'
Cl Cl 0.1484 0.1585 'International Tables Vol C Tables 4.2.6.8 and 6.1.1.4'

loop_
_geom_angle_atom_site_label_1
_geom_angle_atom_site_label_2
_geom_angle_atom_site_label_3
_geom_angle
C11 O2 C14 115.96(17)
C2 C1 C6 121.2(2)
C2 C1 H1A 119.4
C6 C1 H1A 119.4
C3 C2 C1 120.1(2)
C3 C2 H2A 119.9
C1 C2 H2A 119.9
C2 C3 C4 119.6(2)
C2 C3 H3A 120.2
C4 C3 H3A 120.2
C3 C4 C5 120.7(2)
C3 C4 H4A 119.6
C5 C4 H4A 119.6
C4 C5 C6 120.8(2)
C4 C5 H5A 119.6
C6 C5 H5A 119.6
C5 C6 C1 117.51(19)
C5 C6 C7 123.23(18)
C1 C6 C7 119.25(18)
C8 C7 C6 128.21(19)
C8 C7 H7A 115.9
C6 C7 H7A 115.9
C7 C8 C9 121.76(19)
C7 C8 H8A 119.1
C9 C8 H8A 119.1
C10 C9 C8 128.38(19)
C10 C9 H9A 115.8
C8 C9 H9A 115.8
C9 C10 C12 122.62(17)
C9 C10 C11 117.60(17)
C12 C10 C11 119.78(16)
O1 C11 O2 123.23(18)
O1 C11 C10 124.25(19)
O2 C11 C10 112.51(16)
C13 C12 C10 125.7(2)
C13 C12 Cl1 120.2(2)
C10 C12 Cl1 114.09(16)
C12 C13 H13B 116.4(18)
C12 C13 H13A 120.9(19)
H13B C13 H13A 123(3)
O2 C14 H14A 109.5
O2 C14 H14B 109.5
H14A C14 H14B 109.5
O2 C14 H14C 109.5
H14A C14 H14C 109.5
H14B C14 H14C 109.5

loop_
_geom_bond_atom_site_label_1
_geom_bond_atom_site_label_2
_geom_bond_distance
Cl1 C12 1.750(2)
O1 C11 1.199(2)
O2 C11 1.326(2)
O2 C14 1.448(2)
C1 C2 1.379(3)
C1 C6 1.391(3)
C1 H1A 0.9300
C2 C3 1.365(3)
C2 H2A 0.9300
C3 C4 1.370(3)
C3 H3A 0.9300
C4 C5 1.372(3)
C4 H4A 0.9300
C5 C6 1.387(3)
C5 H5A 0.9300
C6 C7 1.452(3)
C7 C8 1.329(3)
C7 H7A 0.9300
C8 C9 1.435(3)
C8 H8A 0.9300
C9 C10 1.338(3)
C9 H9A 0.9300
C10 C12 1.477(3)
C10 C11 1.488(3)
C12 C13 1.307(3)
C13 H13B 0.94(3)
C13 H13A 0.94(3)
C14 H14A 0.9600
C14 H14B 0.9600
C14 H14C 0.9600

loop_
_geom_torsion_atom_site_label_1
_geom_torsion_atom_site_label_2
_geom_torsion_atom_site_label_3
_geom_torsion_atom_site_label_4
_geom_torsion
C6 C1 C2 C3 0.2(4)
C1 C2 C3 C4 0.0(4)
C2 C3 C4 C5 -0.3(4)
C3 C4 C5 C6 0.5(4)
C4 C5 C6 C1 -0.2(3)
C4 C5 C6 C7 179.5(2)
C2 C1 C6 C5 -0.1(3)
C2 C1 C6 C7 -179.9(2)
C5 C6 C7 C8 -5.1(3)
C1 C6 C7 C8 174.6(2)
C6 C7 C8 C9 178.81(18)
C7 C8 C9 C10 -179.9(2)
C8 C9 C10 C12 -0.3(3)
C8 C9 C10 C11 179.88(19)
C14 O2 C11 O1 1.8(3)
C14 O2 C11 C10 -179.12(18)
C9 C10 C11 O1 1.7(3)
C12 C10 C11 O1 -178.1(2)
C9 C10 C11 O2 -177.37(18)
C12 C10 C11 O2 2.8(3)
C9 C10 C12 C13 68.3(3)
C11 C10 C12 C13 -111.9(3)
C9 C10 C12 Cl1 -109.3(2)
C11 C10 C12 Cl1 70.5(2)
